data_9000282
loop_
_publ_author_name
'Robinson, P. D.'
'Fang, J. H.'
'Ohya, Y.'

_publ_section_title
;
 The crystal structure of kainite
;
_journal_name_full 'American Mineralogist'
_journal_page_first 1325
_journal_page_last 1332
_journal_volume 57
_journal_year 1972
_chemical_compound_source 'Stassfurt, Germany'
_chemical_formula_sum 'Cl4 H22 K4 Mg4 O27 S4'
_chemical_name_mineral Kainite
_space_group_IT_number 12
_symmetry_space_group_name_Hall '-C 2y'
_symmetry_space_group_name_H-M 'C 1 2/m 1'
_cell_angle_alpha 90
_cell_angle_beta 94.92
_cell_angle_gamma 90
_cell_formula_units_Z 4
_cell_length_a 19.72
_cell_length_b 16.23
_cell_length_c 9.53
_cell_volume 3038.891
_database_code_amcsd 0000291
_exptl_crystal_density_diffrn 2.137
_cod_original_formula_sum 'K4 S4 Mg4 Cl4 O27 H22'
_cod_database_code 9000282

loop_
_space_group_symop_operation_xyz
x,y,z
1/2+x,1/2+y,z
x,-y,z
1/2+x,1/2-y,z
-x,y,-z
1/2-x,1/2+y,-z
-x,-y,-z
1/2-x,1/2-y,-z

loop_
_atom_site_label
_atom_site_fract_x
_atom_site_fract_y
_atom_site_fract_z
_atom_site_U_iso_or_equiv
_atom_site_type_symbol
_atom_site_attached_hydrogens
K1 0.19158 0.50000 0.42030 0.02280 K 0
K2 0.19318 0.00000 0.93980 0.01976 K 0
K3 0.19487 0.30640 0.84830 0.02533 K 0
S1 0.09695 0.33080 0.51750 0.00874 S 0
S2 0.09805 0.16720 0.01360 0.00950 S 0
Mg1 0.00000 0.50000 0.50000 0.01102 Mg 0
Mg2 0.00000 0.00000 0.00000 0.01267 Mg 0
Mg3 0.25000 0.25000 0.50000 0.01444 Mg 0
Mg4 0.00026 0.24840 0.24810 0.01267 Mg 0
Cl1 0.21470 0.00000 0.27300 0.03103 Cl 0
Cl2 0.13985 0.00000 0.62310 0.02875 Cl 0
Cl3 0.17890 0.38920 0.13570 0.02976 Cl 0
O1 0.07100 0.23170 0.91520 0.01646 O 0
O2 0.07070 0.26940 0.41420 0.01735 O 0
O3 0.07490 0.31070 0.65690 0.01634 O 0
O4 0.07340 0.41330 0.47440 0.01925 O 0
O5 0.07150 0.08590 0.96460 0.01976 O 0
O6 0.07600 0.18440 0.15520 0.01444 O 0
O7 0.17210 0.33160 0.52610 0.01583 O 0
O8 0.17220 0.16680 0.01830 0.01697 O 0
Wat1 0.03990 0.00000 0.21970 0.02090 O 2
Wat2 0.01930 0.50000 0.71920 0.01798 O 2
Wat3 0.21330 0.17270 0.65100 0.02774 O 2
Wat4 0.02590 0.35880 0.14680 0.01874 O 2
Wat5 0.02000 0.13540 0.64890 0.02204 O 2
Wat6 0.19630 0.18490 0.34380 0.02280 O 2
Wat7 0.14540 0.50000 0.84300 0.05687 O 2

loop_
_cod_changelog_entry_id
_cod_changelog_entry_author
_cod_changelog_entry_date
_cod_changelog_entry_text
1
;cod-tools version 3.8.0
Id: cif_guess_AMCSD_atom_types 9574 2023-05-10 09:00:05Z saulius
;
2023-05-10T18:46:06+03:00
;Derived atom types and hydrogen counts
from atom names that follow the AMCSD naming convention
(Wat == water, O-H == hydroxyl).
;

loop_
_cod_related_entry_id
_cod_related_entry_database
_cod_related_entry_code
1 AMCSD 0000291
